data_9016720
loop_
_publ_author_name
'Grice, J. D.'
'Ercit, T. S.'

_publ_section_title
;
 Ordering of Fe and Mg in the tourmaline crystal structure: The correct formula
 Sample: Dravite 43873
;
_journal_name_full 'Neues Jahrbuch fur Mineralogie, Abhandlungen'
_journal_page_first 245
_journal_page_last 266
_journal_volume 165
_journal_year 1993
_chemical_compound_source 'Pierrepont, St, Lawrence Co., New York, USA'
_chemical_formula_sum 'Al5.29 B3 Ca0.301 F0.42 Fe H3.28 Mg2.7 Na0.713 O30.58 Si5.94 Ti0.06'
_chemical_name_mineral Fluor-dravite
_space_group_IT_number 160
_symmetry_space_group_name_Hall 'R 3 -2"'
_symmetry_space_group_name_H-M 'R 3 m :H'
_cell_angle_alpha 90
_cell_angle_beta 90
_cell_angle_gamma 120
_cell_formula_units_Z 3
_cell_length_a 15.999
_cell_length_b 15.999
_cell_length_c 7.236
_cell_volume 1604.039
_database_code_amcsd 0018791
_exptl_crystal_density_diffrn 3.091
_cod_original_sg_symbol_H-M 'R 3 m'
_cod_original_formula_sum 'Na.713 Ca.301 Mg2.7 Fe Al5.29 (Si5.94 Ti.06) B3 F.42 O30.58 H3.28'
_cod_database_code 9016720

loop_
_space_group_symop_operation_xyz
x,y,z
2/3+x,1/3+y,1/3+z
1/3+x,2/3+y,2/3+z
x,x-y,z
2/3+x,1/3+x-y,1/3+z
1/3+x,2/3+x-y,2/3+z
-y,-x,z
2/3-y,1/3-x,1/3+z
1/3-y,2/3-x,2/3+z
-x+y,y,z
2/3-x+y,1/3+y,1/3+z
1/3-x+y,2/3+y,2/3+z
-y,x-y,z
2/3-y,1/3+x-y,1/3+z
1/3-y,2/3+x-y,2/3+z
-x+y,-x,z
2/3-x+y,1/3-x,1/3+z
1/3-x+y,2/3-x,2/3+z

loop_
_atom_site_label
_atom_site_fract_x
_atom_site_fract_y
_atom_site_fract_z
_atom_site_occupancy
_atom_site_U_iso_or_equiv
_atom_site_type_symbol
_atom_site_attached_hydrogens
NaX 0.00000 0.00000 0.22980 0.71300 0.02000 Na 0
CaX 0.00000 0.00000 0.22980 0.30100 0.02000 Ca 0
MgY 0.12428 0.06214 0.63360 0.74000 0.00760 Mg 0
Fe2Y 0.12428 0.06214 0.63360 0.03000 0.00760 Fe 0
Fe3Y 0.12428 0.06214 0.63360 0.23000 0.00760 Fe 0
AlZ 0.29811 0.26179 0.61250 0.88170 0.00520 Al 0
Fe3Z 0.29811 0.26179 0.61250 0.03670 0.00520 Fe 0
MgZ 0.29811 0.26179 0.61250 0.08000 0.00520 Mg 0
SiT 0.19173 0.18998 0.00000 0.99000 0.00520 Si 0
TiT 0.19173 0.18998 0.00000 0.01000 0.00520 Ti 0
B 0.10980 0.21960 0.45380 1.00000 0.00690 B 0
F1 0.00000 0.00000 0.77480 0.42000 0.01380 F 0
O-H1 0.00000 0.00000 0.77480 0.28000 0.01380 O 1
O1 0.00000 0.00000 0.77480 0.30000 0.01380 O 0
O2 0.06092 0.12184 0.47980 1.00000 0.01030 O 0
O3 0.26654 0.13327 0.51230 1.00000 0.01140 O 0
O4 0.09252 0.18504 0.07060 1.00000 0.00960 O 0
O5 0.18260 0.09130 0.09050 1.00000 0.00980 O 0
O6 0.19610 0.18670 0.77830 1.00000 0.00880 O 0
O7 0.28480 0.28430 0.08010 1.00000 0.00910 O 0
O8 0.20940 0.26990 0.44180 1.00000 0.01010 O 0
H3 0.26200 0.13100 0.40900 1.00000 0.01000 H 0

loop_
_cod_changelog_entry_id
_cod_changelog_entry_author
_cod_changelog_entry_date
_cod_changelog_entry_text
1
;cod-tools version 3.8.0
Id: cif_guess_AMCSD_atom_types 9581 2023-05-17 12:35:41Z saulius
;
2023-05-21T08:54:59+03:00
;Derived atom types and hydrogen counts
from atom names that follow the AMCSD naming convention
(Wat == water, O-H == hydroxyl).
;

loop_
_cod_related_entry_id
_cod_related_entry_database
_cod_related_entry_code
1 AMCSD 0018791
